data_8106747
loop_
_publ_author_name
'Zhao, Ji-Xing'
'Zhao, Li'
'Liu, Guo-Hua'
'Li, Peng-Peng'
'Zhu, Zhao-Bin'

_publ_section_title
;
 Crystal structure of 1-{4-[(5-Chloro-2-hydroxy-benzylidene)amino]phenyl}
 ethanone O-ethyl-oxime, C17H17ClN2O2
;
_journal_issue 6
_journal_name_full 'Zeitschrift f\"ur Kristallographie - New Crystal Structures'
_journal_page_first 999
_journal_page_last 1001
_journal_paper_doi 10.1515/ncrs-2017-0129
_journal_volume 232
_journal_year 2017
_chemical_formula_moiety 'C17 H17 Cl N2 O2'
_chemical_formula_sum 'C17 H17 Cl N2 O2'
_chemical_formula_weight 316.77
_space_group_crystal_system monoclinic
_space_group_IT_number 7
_space_group_name_Hall 'P -2yc'
_space_group_name_H-M_alt 'P 1 c 1'
_atom_sites_solution_hydrogens geom
_atom_sites_solution_primary iterative
_cell_angle_alpha 90
_cell_angle_beta 97.513(10)
_cell_angle_gamma 90
_cell_formula_units_Z 2
_cell_length_a 17.789(2)
_cell_length_b 7.1127(7)
_cell_length_c 6.2885(6)
_cell_measurement_reflns_used 768
_cell_measurement_temperature 290.83(10)
_cell_measurement_theta_max 24.2080
_cell_measurement_theta_min 4.3380
_cell_volume 788.84(14)
_computing_cell_refinement
;
CrysAlisPro, Agilent Technologies,
Version 1.171.37.35 (release 13-08-2014 CrysAlis171 .NET)
(compiled Aug 13 2014,18:06:01)
;
_computing_data_collection
;
CrysAlisPro, Agilent Technologies,
Version 1.171.37.35 (release 13-08-2014 CrysAlis171 .NET)
(compiled Aug 13 2014,18:06:01)
;
_computing_data_reduction
;
CrysAlisPro, Agilent Technologies,
Version 1.171.37.35 (release 13-08-2014 CrysAlis171 .NET)
(compiled Aug 13 2014,18:06:01)
;
_computing_molecular_graphics 'Olex2 (Dolomanov et al., 2009)'
_computing_publication_material 'Olex2 (Dolomanov et al., 2009)'
_computing_structure_refinement 'ShelXL (Sheldrick, 2015)'
_computing_structure_solution
;
Superflip (Palatinus & Chapuis, 2007;Palatinus & van der Lee, 2008;
Palatinus et al., 2012)
;
_diffrn_ambient_environment air
_diffrn_ambient_temperature 290.83(10)
_diffrn_detector 'CCD plate'
_diffrn_detector_area_resol_mean 16.0733
_diffrn_detector_type Eos
_diffrn_measured_fraction_theta_full 0.996
_diffrn_measured_fraction_theta_max 0.996
_diffrn_measurement_details
;
#__ type_ start__ end____ width___ exp.time_
  1 omega  -14.00   25.00   1.5000   10.0000
omega____ theta____ kappa____ phi______ frames
    -      -17.1479  -99.0000 -180.0000 26

#__ type_ start__ end____ width___ exp.time_
  2 omega  -43.00   65.00   1.5000   10.0000
omega____ theta____ kappa____ phi______ frames
    -       20.5854  -19.0000   90.0000 72

#__ type_ start__ end____ width___ exp.time_
  3 omega  -39.00   48.00   1.5000   10.0000
omega____ theta____ kappa____ phi______ frames
    -       20.5854  -77.0000   60.0000 58
;
_diffrn_measurement_device 'four-circle diffractometer'
_diffrn_measurement_device_type 'SuperNova, Dual, Cu at zero, Eos'
_diffrn_measurement_method '\w scans'
_diffrn_orient_matrix_UB_11 0.0367190000
_diffrn_orient_matrix_UB_12 -0.0398239000
_diffrn_orient_matrix_UB_13 0.0045801000
_diffrn_orient_matrix_UB_21 0.0165634000
_diffrn_orient_matrix_UB_22 0.0888175000
_diffrn_orient_matrix_UB_23 0.0280653000
_diffrn_orient_matrix_UB_31 -0.0002713000
_diffrn_orient_matrix_UB_32 -0.0210902000
_diffrn_orient_matrix_UB_33 0.1101372000
_diffrn_radiation_monochromator mirror
_diffrn_radiation_probe x-ray
_diffrn_radiation_type MoK\a
_diffrn_radiation_wavelength 0.71073
_diffrn_reflns_av_R_equivalents 0.0215
_diffrn_reflns_av_unetI/netI 0.0511
_diffrn_reflns_Laue_measured_fraction_full 0.996
_diffrn_reflns_Laue_measured_fraction_max 0.996
_diffrn_reflns_limit_h_max 21
_diffrn_reflns_limit_h_min -21
_diffrn_reflns_limit_k_max 8
_diffrn_reflns_limit_k_min -5
_diffrn_reflns_limit_l_max 7
_diffrn_reflns_limit_l_min -7
_diffrn_reflns_number 2947
_diffrn_reflns_point_group_measured_fraction_full 0.741
_diffrn_reflns_point_group_measured_fraction_max 0.741
_diffrn_reflns_theta_full 26.000
_diffrn_reflns_theta_max 26.019
_diffrn_reflns_theta_min 3.466
_diffrn_source 'SuperNova (Mo) X-ray Source'
_exptl_absorpt_coefficient_mu 0.251
_exptl_absorpt_correction_T_max 1.00000
_exptl_absorpt_correction_T_min 0.29798
_exptl_absorpt_correction_type multi-scan
_exptl_absorpt_process_details
;
CrysAlisPro, Agilent Technologies,
Version 1.171.37.35 (release 13-08-2014 CrysAlis171 .NET)
(compiled Aug 13 2014,18:06:01)
Empirical absorption correction using spherical harmonics,
 implemented in SCALE3 ABSPACK scaling algorithm.
;
_exptl_crystal_colour 'clear light brown'
_exptl_crystal_colour_lustre clear
_exptl_crystal_colour_modifier light
_exptl_crystal_colour_primary brown
_exptl_crystal_density_diffrn 1.334
_exptl_crystal_description block
_exptl_crystal_F_000 332
_exptl_crystal_size_max 0.21
_exptl_crystal_size_mid 0.17
_exptl_crystal_size_min 0.14
_refine_diff_density_max 0.202
_refine_diff_density_min -0.200
_refine_diff_density_rms 0.049
_refine_ls_abs_structure_details
;
 Flack x determined using 424 quotients [(I+)-(I-)]/[(I+)+(I-)]
 (Parsons, Flack and Wagner, Acta Cryst. B69 (2013) 249-259).
;
_refine_ls_abs_structure_Flack 0.28(10)
_refine_ls_extinction_coef .
_refine_ls_extinction_method none
_refine_ls_goodness_of_fit_ref 1.058
_refine_ls_hydrogen_treatment constr
_refine_ls_matrix_type full
_refine_ls_number_parameters 202
_refine_ls_number_reflns 2300
_refine_ls_number_restraints 2
_refine_ls_restrained_S_all 1.058
_refine_ls_R_factor_all 0.0830
_refine_ls_R_factor_gt 0.0600
_refine_ls_shift/su_max 0.000
_refine_ls_shift/su_mean 0.000
_refine_ls_structure_factor_coef Fsqd
_refine_ls_weighting_details 'w=1/[\s^2^(Fo^2^)+(0.0623P)^2^+0.2976P] where P=(Fo^2^+2Fc^2^)/3'
_refine_ls_weighting_scheme calc
_refine_ls_wR_factor_gt 0.1399
_refine_ls_wR_factor_ref 0.1651
_reflns_Friedel_coverage 0.483
_reflns_Friedel_fraction_full 0.484
_reflns_Friedel_fraction_max 0.484
_reflns_number_gt 1661
_reflns_number_total 2300
_reflns_threshold_expression 'I > 2\s(I)'
_cod_data_source_file suppl_ncrs-2017-0129_suppl.cif
_cod_data_source_block d910
_cod_original_cell_volume 788.83(15)
_cod_database_code 8106747
_chemical_oxdiff_formula 'C H O N'
_shelx_space_group_comment
;
The symmetry employed for this shelxl refinement is uniquely defined
by the following loop, which should always be used as a source of
symmetry information in preference to the above space-group names.
They are only intended as comments.
;
_reflns_odcompleteness_completeness 99.37
_reflns_odcompleteness_iscentric 1
_reflns_odcompleteness_theta 26.32
_olex2_refinement_description
;
1. Fixed Uiso
 At 1.2 times of:
  All C(H) groups, {H15A,H15B,H15C} of C15, All C(H,H) groups
 At 1.5 times of:
  All O(H) groups, {H17A,H17B,H17C} of C17
2.a Secondary CH2 refined with riding coordinates:
 C16(H16A,H16B)
2.b Aromatic/amide H refined with riding coordinates:
 C1(H1A), C3(H3), C4(H4), C7(H7), C8(H8), C10(H10), C11(H11), C13(H13)
2.c Idealised Me refined as rotating group:
 C15(H15A,H15B,H15C), C17(H17A,H17B,H17C)
2.d Idealised tetrahedral OH refined as rotating group:
 O1(H1)
;
_shelx_shelxl_version_number 2014/7
_olex2_submission_special_instructions 'No special instructions were received'

loop_
_space_group_symop_operation_xyz
'x, y, z'
'x, -y, z+1/2'

loop_
_atom_site_label
_atom_site_type_symbol
_atom_site_fract_x
_atom_site_fract_y
_atom_site_fract_z
_atom_site_U_iso_or_equiv
_atom_site_adp_type
_atom_site_occupancy
_atom_site_site_symmetry_order
_atom_site_calc_flag
_atom_site_refinement_flags_posn
_atom_site_refinement_flags_adp
_atom_site_refinement_flags_occupancy
_atom_site_disorder_assembly
_atom_site_disorder_group
Cl1 Cl -0.82711(13) -0.1839(4) -0.7205(3) 0.0864(8) Uani 1 1 d . . . . .
O1 O -0.5622(3) -0.3175(9) -0.0823(7) 0.0669(15) Uani 1 1 d . . . . .
H1 H -0.5231 -0.2913 -0.1319 0.100 Uiso 1 1 calc GR . . . .
O2 O -0.0555(3) -0.2137(8) -0.5366(8) 0.0654(14) Uani 1 1 d . . . . .
N1 N -0.4772(3) -0.2358(7) -0.3776(8) 0.0450(14) Uani 1 1 d . . . . .
N2 N -0.1278(3) -0.2071(9) -0.4723(9) 0.0570(16) Uani 1 1 d . . . . .
C1 C -0.6781(4) -0.1910(9) -0.5906(11) 0.0467(16) Uani 1 1 d . . . . .
H1A H -0.6734 -0.1505 -0.7288 0.056 Uiso 1 1 calc R . . . .
C2 C -0.7477(4) -0.2185(11) -0.5323(11) 0.0531(18) Uani 1 1 d . . . . .
C3 C -0.7571(5) -0.2837(12) -0.3302(13) 0.062(2) Uani 1 1 d . . . . .
H3 H -0.8054 -0.3063 -0.2950 0.075 Uiso 1 1 calc R . . . .
C4 C -0.6952(5) -0.3146(11) -0.1832(11) 0.059(2) Uani 1 1 d . . . . .
H4 H -0.7020 -0.3561 -0.0468 0.070 Uiso 1 1 calc R . . . .
C5 C -0.6224(4) -0.2858(10) -0.2316(10) 0.0491(17) Uani 1 1 d . . . . .
C6 C -0.6126(4) -0.2232(9) -0.4433(10) 0.0427(15) Uani 1 1 d . . . . .
C7 C -0.5382(4) -0.2083(10) -0.5060(10) 0.0466(16) Uani 1 1 d . . . . .
H7 H -0.5340 -0.1770 -0.6476 0.056 Uiso 1 1 calc R . . . .
C8 C -0.3912(4) -0.3172(9) -0.6404(9) 0.0442(16) Uani 1 1 d . . . . .
H8 H -0.4312 -0.3671 -0.7332 0.053 Uiso 1 1 calc R . . . .
C9 C -0.4056(4) -0.2380(9) -0.4472(10) 0.0418(15) Uani 1 1 d . . . . .
C10 C -0.3444(3) -0.1689(9) -0.3122(9) 0.0415(15) Uani 1 1 d . . . . .
H10 H -0.3520 -0.1200 -0.1795 0.050 Uiso 1 1 calc R . . . .
C11 C -0.2730(4) -0.1707(9) -0.3691(9) 0.0439(15) Uani 1 1 d . . . . .
H11 H -0.2334 -0.1187 -0.2766 0.053 Uiso 1 1 calc R . . . .
C12 C -0.2578(3) -0.2491(8) -0.5636(8) 0.0378(16) Uani 1 1 d . . . . .
C13 C -0.3194(4) -0.3232(9) -0.6967(11) 0.0434(15) Uani 1 1 d . . . . .
H13 H -0.3117 -0.3778 -0.8264 0.052 Uiso 1 1 calc R . . . .
C14 C -0.1801(4) -0.2528(8) -0.6189(11) 0.0443(16) Uani 1 1 d . . . . .
C15 C -0.1650(4) -0.3049(12) -0.8397(11) 0.062(2) Uani 1 1 d . . . . .
H15A H -0.2122 -0.3251 -0.9295 0.074 Uiso 1 1 calc GR . . . .
H15B H -0.1353 -0.4179 -0.8333 0.074 Uiso 1 1 calc GR . . . .
H15C H -0.1377 -0.2050 -0.8981 0.074 Uiso 1 1 calc GR . . . .
C16 C 0.0007(4) -0.1607(13) -0.3611(13) 0.072(2) Uani 1 1 d . . . . .
H16A H -0.0172 -0.0526 -0.2882 0.086 Uiso 1 1 calc R . . . .
H16B H 0.0470 -0.1248 -0.4165 0.086 Uiso 1 1 calc R . . . .
C17 C 0.0168(6) -0.3156(15) -0.2075(16) 0.096(3) Uani 1 1 d . . . . .
H17A H 0.0247 -0.4294 -0.2836 0.144 Uiso 1 1 calc GR . . . .
H17B H -0.0253 -0.3317 -0.1280 0.144 Uiso 1 1 calc GR . . . .
H17C H 0.0616 -0.2869 -0.1104 0.144 Uiso 1 1 calc GR . . . .

loop_
_atom_site_aniso_label
_atom_site_aniso_U_11
_atom_site_aniso_U_22
_atom_site_aniso_U_33
_atom_site_aniso_U_23
_atom_site_aniso_U_13
_atom_site_aniso_U_12
Cl1 0.0509(11) 0.1232(19) 0.0818(14) 0.0075(15) -0.0032(9) 0.0036(13)
O1 0.071(3) 0.092(4) 0.037(3) 0.010(3) 0.007(2) -0.002(3)
O2 0.044(3) 0.096(4) 0.056(3) -0.006(3) 0.004(2) -0.002(3)
N1 0.050(3) 0.041(3) 0.044(3) -0.008(3) 0.006(2) -0.001(2)
N2 0.044(3) 0.067(4) 0.058(4) -0.001(3) 0.000(3) -0.003(3)
C1 0.052(4) 0.046(4) 0.043(3) -0.002(3) 0.011(3) 0.002(3)
C2 0.052(4) 0.049(4) 0.057(4) -0.007(3) 0.002(3) -0.002(3)
C3 0.054(5) 0.065(5) 0.072(5) 0.001(4) 0.023(4) 0.000(3)
C4 0.073(5) 0.058(5) 0.048(4) -0.001(3) 0.019(4) -0.009(4)
C5 0.056(4) 0.054(4) 0.038(4) 0.001(3) 0.005(3) 0.000(3)
C6 0.055(4) 0.036(4) 0.038(3) -0.007(3) 0.011(3) -0.001(3)
C7 0.057(4) 0.042(4) 0.040(3) 0.001(3) 0.004(3) -0.003(3)
C8 0.049(4) 0.041(4) 0.040(3) -0.004(3) -0.002(3) -0.002(3)
C9 0.047(4) 0.036(4) 0.042(3) 0.002(3) 0.002(3) -0.001(3)
C10 0.051(4) 0.040(4) 0.032(3) -0.005(3) -0.001(2) -0.001(3)
C11 0.046(4) 0.045(4) 0.039(3) -0.005(3) -0.004(3) 0.000(3)
C12 0.053(4) 0.031(4) 0.029(3) 0.007(2) 0.002(3) 0.000(3)
C13 0.051(4) 0.036(3) 0.042(3) -0.007(3) -0.001(3) 0.001(3)
C14 0.055(4) 0.032(4) 0.046(4) 0.001(3) 0.004(3) 0.004(3)
C15 0.057(5) 0.078(6) 0.050(4) -0.013(4) 0.006(3) 0.000(4)
C16 0.051(5) 0.089(6) 0.075(5) -0.012(5) 0.003(4) -0.010(4)
C17 0.092(8) 0.117(9) 0.071(6) 0.012(6) -0.015(5) -0.007(6)

loop_
_atom_type_symbol
_atom_type_description
_atom_type_scat_dispersion_real
_atom_type_scat_dispersion_imag
_atom_type_scat_source
C C 0.0033 0.0016 'International Tables Vol C Tables 4.2.6.8 and 6.1.1.4'
H H 0.0000 0.0000 'International Tables Vol C Tables 4.2.6.8 and 6.1.1.4'
Cl Cl 0.1484 0.1585 'International Tables Vol C Tables 4.2.6.8 and 6.1.1.4'
N N 0.0061 0.0033 'International Tables Vol C Tables 4.2.6.8 and 6.1.1.4'
O O 0.0106 0.0060 'International Tables Vol C Tables 4.2.6.8 and 6.1.1.4'

loop_
_geom_angle_atom_site_label_1
_geom_angle_atom_site_label_2
_geom_angle_atom_site_label_3
_geom_angle
_geom_angle_site_symmetry_1
_geom_angle_site_symmetry_3
C5 O1 H1 109.5 . .
N2 O2 C16 110.0(6) . .
C7 N1 C9 122.4(5) . .
C14 N2 O2 113.4(6) . .
C2 C1 H1A 119.8 . .
C2 C1 C6 120.5(6) . .
C6 C1 H1A 119.8 . .
C1 C2 Cl1 119.1(6) . .
C1 C2 C3 121.5(7) . .
C3 C2 Cl1 119.3(6) . .
C2 C3 H3 120.2 . .
C4 C3 C2 119.7(7) . .
C4 C3 H3 120.2 . .
C3 C4 H4 119.2 . .
C3 C4 C5 121.6(7) . .
C5 C4 H4 119.2 . .
O1 C5 C4 120.2(6) . .
O1 C5 C6 121.0(6) . .
C4 C5 C6 118.7(7) . .
C1 C6 C5 117.9(6) . .
C1 C6 C7 121.4(6) . .
C7 C6 C5 120.4(6) . .
N1 C7 C6 123.5(6) . .
N1 C7 H7 118.2 . .
C6 C7 H7 118.2 . .
C9 C8 H8 119.3 . .
C13 C8 H8 119.3 . .
C13 C8 C9 121.5(6) . .
C8 C9 N1 123.8(6) . .
C10 C9 N1 118.7(6) . .
C10 C9 C8 117.4(6) . .
C9 C10 H10 119.3 . .
C11 C10 C9 121.5(6) . .
C11 C10 H10 119.3 . .
C10 C11 H11 119.2 . .
C10 C11 C12 121.7(5) . .
C12 C11 H11 119.2 . .
C11 C12 C14 120.6(5) . .
C13 C12 C11 116.6(6) . .
C13 C12 C14 122.8(5) . .
C8 C13 C12 121.4(6) . .
C8 C13 H13 119.3 . .
C12 C13 H13 119.3 . .
N2 C14 C12 116.6(6) . .
N2 C14 C15 122.4(7) . .
C12 C14 C15 120.9(6) . .
C14 C15 H15A 109.5 . .
C14 C15 H15B 109.5 . .
C14 C15 H15C 109.5 . .
H15A C15 H15B 109.5 . .
H15A C15 H15C 109.5 . .
H15B C15 H15C 109.5 . .
O2 C16 H16A 109.4 . .
O2 C16 H16B 109.4 . .
O2 C16 C17 111.3(7) . .
H16A C16 H16B 108.0 . .
C17 C16 H16A 109.4 . .
C17 C16 H16B 109.4 . .
C16 C17 H17A 109.5 . .
C16 C17 H17B 109.5 . .
C16 C17 H17C 109.5 . .
H17A C17 H17B 109.5 . .
H17A C17 H17C 109.5 . .
H17B C17 H17C 109.5 . .

loop_
_geom_bond_atom_site_label_1
_geom_bond_atom_site_label_2
_geom_bond_distance
_geom_bond_site_symmetry_2
Cl1 C2 1.737(7) .
O1 H1 0.8200 .
O1 C5 1.348(8) .
O2 N2 1.398(8) .
O2 C16 1.439(9) .
N1 C7 1.280(8) .
N1 C9 1.400(8) .
N2 C14 1.264(8) .
C1 H1A 0.9300 .
C1 C2 1.351(10) .
C1 C6 1.410(9) .
C2 C3 1.383(11) .
C3 H3 0.9300 .
C3 C4 1.359(11) .
C4 H4 0.9300 .
C4 C5 1.383(10) .
C5 C6 1.436(9) .
C6 C7 1.432(10) .
C7 H7 0.9300 .
C8 H8 0.9300 .
C8 C9 1.393(9) .
C8 C13 1.370(10) .
C9 C10 1.381(8) .
C10 H10 0.9300 .
C10 C11 1.363(9) .
C11 H11 0.9300 .
C11 C12 1.402(8) .
C12 C13 1.393(8) .
C12 C14 1.468(9) .
C13 H13 0.9300 .
C14 C15 1.495(10) .
C15 H15A 0.9600 .
C15 H15B 0.9600 .
C15 H15C 0.9600 .
C16 H16A 0.9700 .
C16 H16B 0.9700 .
C16 C17 1.469(12) .
C17 H17A 0.9600 .
C17 H17B 0.9600 .
C17 H17C 0.9600 .

loop_
_geom_torsion_atom_site_label_1
_geom_torsion_atom_site_label_2
_geom_torsion_atom_site_label_3
_geom_torsion_atom_site_label_4
_geom_torsion
_geom_torsion_site_symmetry_1
_geom_torsion_site_symmetry_2
_geom_torsion_site_symmetry_3
_geom_torsion_site_symmetry_4
Cl1 C2 C3 C4 178.7(6) . . . .
O1 C5 C6 C1 -179.3(7) . . . .
O1 C5 C6 C7 5.3(9) . . . .
O2 N2 C14 C12 -179.9(5) . . . .
O2 N2 C14 C15 -1.1(9) . . . .
N1 C9 C10 C11 178.7(6) . . . .
N2 O2 C16 C17 78.0(8) . . . .
C1 C2 C3 C4 2.5(12) . . . .
C1 C6 C7 N1 179.8(6) . . . .
C2 C1 C6 C5 0.1(9) . . . .
C2 C1 C6 C7 175.4(6) . . . .
C2 C3 C4 C5 -1.2(12) . . . .
C3 C4 C5 O1 179.9(7) . . . .
C3 C4 C5 C6 -0.5(11) . . . .
C4 C5 C6 C1 1.1(9) . . . .
C4 C5 C6 C7 -174.2(7) . . . .
C5 C6 C7 N1 -5.0(10) . . . .
C6 C1 C2 Cl1 -178.1(5) . . . .
C6 C1 C2 C3 -1.9(11) . . . .
C7 N1 C9 C8 -38.6(9) . . . .
C7 N1 C9 C10 145.6(6) . . . .
C8 C9 C10 C11 2.7(9) . . . .
C9 N1 C7 C6 173.8(6) . . . .
C9 C8 C13 C12 -0.4(9) . . . .
C9 C10 C11 C12 -2.4(10) . . . .
C10 C11 C12 C13 0.7(9) . . . .
C10 C11 C12 C14 -178.7(5) . . . .
C11 C12 C13 C8 0.7(9) . . . .
C11 C12 C14 N2 9.5(8) . . . .
C11 C12 C14 C15 -169.3(6) . . . .
C13 C8 C9 N1 -177.0(6) . . . .
C13 C8 C9 C10 -1.3(9) . . . .
C13 C12 C14 N2 -169.8(6) . . . .
C13 C12 C14 C15 11.4(9) . . . .
C14 C12 C13 C8 -179.9(5) . . . .
C16 O2 N2 C14 -179.8(6) . . . .
